data_2103940
loop_
_publ_author_name
'Turowska-Tyrk, Ilona'

_publ_section_title
;
 Monitoring structural transformations in crystals. 5. A topotactic [2
 + 2]-photodimerization reaction
;
_journal_issue 5
_journal_name_full 'Acta Crystallographica Section B'
_journal_page_first 670
_journal_page_last 675
_journal_paper_doi 10.1107/S0108768103014484
_journal_volume 59
_journal_year 2003
_chemical_formula_sum 'C19 H17 Cl O'
_chemical_formula_weight 296.78
_chemical_name_systematic
;
 ?
;
_space_group_IT_number 14
_symmetry_cell_setting monoclinic
_symmetry_space_group_name_Hall '-P 2ybc'
_symmetry_space_group_name_H-M 'P 1 21/c 1'
_atom_sites_solution_hydrogens geom
_atom_sites_solution_primary direct
_atom_sites_solution_secondary difmap
_audit_creation_method SHELXL-97
_cell_angle_alpha 90.00
_cell_angle_beta 104.32(3)
_cell_angle_gamma 90.00
_cell_formula_units_Z 4
_cell_length_a 17.121(4)
_cell_length_b 10.565(3)
_cell_length_c 8.800(2)
_cell_measurement_reflns_used 738
_cell_measurement_temperature 293(2)
_cell_measurement_theta_max 18
_cell_measurement_theta_min 5
_cell_volume 1542.3(7)
_computing_cell_refinement 'Kuma KM4CCD software 1998'
_computing_data_collection 'Kuma KM4CCD software 1998'
_computing_data_reduction 'Kuma KM4CCD software 1998'
_computing_molecular_graphics 'ORTEP-3 1997'
_computing_publication_material 'SHELXL-97 (Sheldrick, 1997)'
_computing_structure_refinement 'SHELXL-97 (Sheldrick, 1997)'
_computing_structure_solution 'SHELXS-97 (Sheldrick, 1990)'
_diffrn_ambient_temperature 293(2)
_diffrn_measured_fraction_theta_full 0.981
_diffrn_measured_fraction_theta_max 0.981
_diffrn_measurement_device 'Kuma KM4CCD diffractometer'
_diffrn_measurement_method '\w scans'
_diffrn_radiation_monochromator graphite
_diffrn_radiation_source 'fine-focus sealed tube'
_diffrn_radiation_type MoK\a
_diffrn_radiation_wavelength 0.71073
_diffrn_reflns_av_R_equivalents 0.0462
_diffrn_reflns_av_sigmaI/netI 0.0567
_diffrn_reflns_limit_h_max 17
_diffrn_reflns_limit_h_min -21
_diffrn_reflns_limit_k_max 13
_diffrn_reflns_limit_k_min -12
_diffrn_reflns_limit_l_max 10
_diffrn_reflns_limit_l_min -8
_diffrn_reflns_number 7493
_diffrn_reflns_theta_full 26.00
_diffrn_reflns_theta_max 26.00
_diffrn_reflns_theta_min 5.57
_exptl_absorpt_coefficient_mu 0.244
_exptl_absorpt_correction_T_max 0.9644
_exptl_absorpt_correction_T_min 0.8518
_exptl_absorpt_correction_type none
_exptl_crystal_colour Colourless
_exptl_crystal_density_diffrn 1.278
_exptl_crystal_density_method 'not measured'
_exptl_crystal_description Plate
_exptl_crystal_F_000 624
_exptl_crystal_size_max 0.68
_exptl_crystal_size_mid 0.42
_exptl_crystal_size_min 0.15
_refine_diff_density_max 0.116
_refine_diff_density_min -0.150
_refine_ls_extinction_method none
_refine_ls_goodness_of_fit_ref 1.172
_refine_ls_hydrogen_treatment mixed
_refine_ls_matrix_type full
_refine_ls_number_parameters 275
_refine_ls_number_reflns 2970
_refine_ls_number_restraints 189
_refine_ls_restrained_S_all 1.163
_refine_ls_R_factor_all 0.1265
_refine_ls_R_factor_gt 0.0659
_refine_ls_shift/su_max 0.000
_refine_ls_shift/su_mean 0.000
_refine_ls_structure_factor_coef Fsqd
_refine_ls_weighting_details 'w=1/[\s^2^(Fo^2^)+(0.0677P)^2^+0.0000P] where P=(Fo^2^+2Fc^2^)/3'
_refine_ls_weighting_scheme calc
_refine_ls_wR_factor_gt 0.1386
_refine_ls_wR_factor_ref 0.1701
_reflns_number_gt 1786
_reflns_number_total 2970
_reflns_threshold_expression >2sigma(I)
_cod_data_source_file bk0133.cif
_cod_data_source_block 12D
_cod_depositor_comments
;
The following automatic conversions were performed:
'_symmetry_cell_setting' value 'Monoclinic' changed to 'monoclinic'
according to '/home/saulius/struct/CIF-dictionaries/cif_core.dic'
dictionary named 'cif_core.dic' version 2.4.1 from 2010-06-29.

Automatic conversion script
Id: cif_fix_enum 1527 2010-12-29 10:47:43Z saulius 

The following automatic conversions were performed:

'_symmetry_cell_setting' value 'Monoclinic' changed to 'monoclinic'
according to /home/saulius/struct/CIF-dictionaries/cif_core.dic
dictionary named 'cif_core.dic' version 2.4.1 from 2010-06-29.

Automatic conversion script
Id: cif_fix_values 1715 2011-07-08 13:25:40Z adriana 

The following automatic conversions were performed:

'_refine_ls_weighting_scheme' value 'calc
w=1/[\s^2^(Fo^2^)+(0.0677P)^2^+0.0000P] where P=(Fo^2^+2Fc^2^)/3' was
changed to 'calc'. New tag '_refine_ls_weighting_details' was
created. The value of the new tag was set to
'w=1/[\s^2^(Fo^2^)+(0.0677P)^2^+0.0000P] where P=(Fo^2^+2Fc^2^)/3'.

Automatic conversion script
Id: cif_fix_values 3143 2015-03-26 13:38:13Z robertas 
;
_cod_original_sg_symbol_H-M P21/c
_cod_database_code 2103940
_cod_database_fobs_code 2103940

loop_
_symmetry_equiv_pos_as_xyz
'x, y, z'
'x, -y+1/2, z+1/2'
'-x, -y, -z'
'-x, y-1/2, -z-1/2'

loop_
_atom_site_label
_atom_site_fract_x
_atom_site_fract_y
_atom_site_fract_z
_atom_site_U_iso_or_equiv
_atom_site_adp_type
_atom_site_calc_flag
_atom_site_refinement_flags
_atom_site_occupancy
_atom_site_disorder_assembly
_atom_site_disorder_group
_atom_site_type_symbol
O1M 0.9143(3) 0.2463(4) 0.9584(5) 0.1015(16) Uani d PU 0.878(4) A 1 O
C1M 0.9178(2) 0.1713(4) 0.8523(4) 0.0617(9) Uani d PU 0.878(4) A 1 C
C2M 0.8470(3) 0.1258(6) 0.7288(7) 0.0608(18) Uani d PU 0.878(4) A 1 C
H2M 0.8426 0.1822 0.6387 0.073 Uiso calc PR 0.878(4) A 1 H
C3M 0.8763(3) 0.0004(6) 0.6826(7) 0.0702(14) Uani d PU 0.878(4) A 1 C
H3M1 0.8509 -0.0187 0.5738 0.084 Uiso calc PR 0.878(4) A 1 H
H3M2 0.8641 -0.0671 0.7479 0.084 Uiso calc PR 0.878(4) A 1 H
C4M 0.9665(2) 0.0145(5) 0.7066(4) 0.0588(11) Uani d PU 0.878(4) A 1 C
H4M1 0.9936 -0.0649 0.7408 0.071 Uiso calc PR 0.878(4) A 1 H
H4M2 0.9794 0.0402 0.6098 0.071 Uiso calc PR 0.878(4) A 1 H
C5M 0.99216(17) 0.1138(3) 0.8296(3) 0.0545(8) Uani d PU 0.878(4) A 1 C
C6M 0.7663(3) 0.1303(6) 0.7695(5) 0.0665(13) Uani d PU 0.878(4) A 1 C
H6M1 0.7646 0.0638 0.8447 0.080 Uiso calc PR 0.878(4) A 1 H
H6M2 0.7613 0.2107 0.8194 0.080 Uiso calc PR 0.878(4) A 1 H
C7M 0.6954(4) 0.1145(7) 0.6293(8) 0.063(2) Uani d PU 0.878(4) A 1 C
C8M 0.6592(3) -0.0010(5) 0.5887(7) 0.0767(14) Uani d PU 0.878(4) A 1 C
H8M 0.6779 -0.0708 0.6516 0.092 Uiso calc PR 0.878(4) A 1 H
C9M 0.5955(3) -0.0172(5) 0.4568(7) 0.0854(14) Uani d PU 0.878(4) A 1 C
H9M 0.5723 -0.0967 0.4333 0.102 Uiso calc PR 0.878(4) A 1 H
C10M 0.5671(3) 0.0827(7) 0.3625(7) 0.0794(16) Uani d PU 0.878(4) A 1 C
C11M 0.6003(4) 0.2003(7) 0.3991(9) 0.0843(18) Uani d PU 0.878(4) A 1 C
H11M 0.5806 0.2698 0.3364 0.101 Uiso calc PR 0.878(4) A 1 H
C12M 0.6640(5) 0.2145(6) 0.5315(9) 0.077(2) Uani d PU 0.878(4) A 1 C
H12M 0.6864 0.2944 0.5553 0.093 Uiso calc PR 0.878(4) A 1 H
Cl1M 0.49039(8) 0.0670(2) 0.19001(16) 0.1210(6) Uani d PU 0.878(4) A 1 Cl
C13M 1.06434(18) 0.1594(3) 0.9061(3) 0.0606(8) Uani d PU 0.878(4) A 1 C
H13M 1.0623 0.2220 0.9793 0.073 Uiso calc PR 0.878(4) A 1 H
C14M 1.14450(19) 0.1279(3) 0.8944(3) 0.0580(8) Uani d PU 0.878(4) A 1 C
C15M 1.2092(3) 0.1896(3) 0.9940(4) 0.0709(9) Uani d PU 0.878(4) A 1 C
H15M 1.1995 0.2469 1.0676 0.085 Uiso calc PR 0.878(4) A 1 H
C16M 1.2869(3) 0.1672(4) 0.9851(5) 0.0847(12) Uani d PU 0.878(4) A 1 C
H16M 1.3295 0.2093 1.0522 0.102 Uiso calc PR 0.878(4) A 1 H
C17M 1.3015(3) 0.0840(4) 0.8789(5) 0.0866(12) Uani d PU 0.878(4) A 1 C
H17M 1.3542 0.0688 0.8730 0.104 Uiso calc PR 0.878(4) A 1 H
C18M 1.2390(3) 0.0219(4) 0.7799(5) 0.0805(12) Uani d PU 0.878(4) A 1 C
H18M 1.2496 -0.0348 0.7067 0.097 Uiso calc PR 0.878(4) A 1 H
C19M 1.1606(2) 0.0424(3) 0.7874(4) 0.0684(9) Uani d PU 0.878(4) A 1 C
H19M 1.1186 -0.0012 0.7207 0.082 Uiso calc PR 0.878(4) A 1 H
O1D 0.9162(17) 0.252(2) 0.917(4) 0.059(7) Uiso d PDU 0.122(4) A 2 O
C1D 0.8996(12) 0.1414(18) 0.877(3) 0.059(10) Uiso d PDU 0.122(4) A 2 C
C2D 0.8365(16) 0.113(4) 0.721(4) 0.043(11) Uiso d PDU 0.122(4) A 2 C
C3D 0.8612(18) -0.016(4) 0.658(4) 0.062(11) Uiso d PDU 0.122(4) A 2 C
C4D 0.9554(17) -0.013(3) 0.725(2) 0.055(11) Uiso d PDU 0.122(4) A 2 C
C5D 0.9655(7) 0.0402(12) 0.8923(14) 0.032(4) Uiso d PDU 0.122(4) . 2 C
C6D 0.7553(17) 0.100(4) 0.765(4) 0.084(15) Uiso d PDU 0.122(4) A 2 C
C7D 0.693(2) 0.103(4) 0.617(5) 0.063(17) Uiso d PDU 0.122(4) A 2 C
C8D 0.661(2) -0.009(4) 0.545(4) 0.065(12) Uiso d PDU 0.122(4) A 2 C
C9D 0.601(2) -0.001(3) 0.409(3) 0.071(11) Uiso d PDU 0.122(4) A 2 C
C10D 0.572(2) 0.116(3) 0.348(5) 0.068(13) Uiso d PDU 0.122(4) A 2 C
C11D 0.605(3) 0.228(3) 0.417(6) 0.077(14) Uiso d PDU 0.122(4) A 2 C
C12D 0.666(4) 0.221(4) 0.554(7) 0.080(16) Uiso d PDU 0.122(4) A 2 C
Cl1D 0.4813(12) 0.1213(19) 0.214(2) 0.178(7) Uiso d PDU 0.122(4) A 2 Cl
C13D 1.0458(7) 0.0696(12) 0.9997(14) 0.033(4) Uiso d PDU 0.122(4) . 2 C
C14D 1.1197(9) 0.0785(17) 0.945(2) 0.046(5) Uiso d PDU 0.122(4) A 2 C
C15D 1.1748(15) 0.173(2) 1.014(3) 0.097(12) Uiso d PDU 0.122(4) A 2 C
C16D 1.2498(17) 0.188(3) 0.982(3) 0.073(11) Uiso d PDU 0.122(4) A 2 C
C17D 1.2700(18) 0.105(3) 0.875(4) 0.105(14) Uiso d PDU 0.122(4) A 2 C
C18D 1.2146(18) 0.012(3) 0.807(4) 0.065(10) Uiso d PDU 0.122(4) A 2 C
C19D 1.1402(12) -0.009(2) 0.842(2) 0.062(6) Uiso d PDU 0.122(4) A 2 C

loop_
_atom_site_aniso_label
_atom_site_aniso_U_11
_atom_site_aniso_U_22
_atom_site_aniso_U_33
_atom_site_aniso_U_12
_atom_site_aniso_U_13
_atom_site_aniso_U_23
O1M 0.087(2) 0.124(3) 0.098(3) 0.0004(16) 0.030(2) -0.061(2)
C1M 0.069(2) 0.060(2) 0.059(2) -0.0024(18) 0.0205(18) -0.0112(17)
C2M 0.063(3) 0.069(3) 0.051(2) 0.000(2) 0.0152(17) -0.0021(15)
C3M 0.073(3) 0.073(3) 0.064(3) -0.012(2) 0.017(2) -0.0209(18)
C4M 0.070(2) 0.056(2) 0.0485(19) 0.0012(18) 0.0118(16) -0.0045(16)
C5M 0.0601(18) 0.0581(17) 0.0454(15) 0.0011(14) 0.0134(13) -0.0021(13)
C6M 0.072(2) 0.074(3) 0.057(2) -0.004(2) 0.0228(17) -0.0015(17)
C7M 0.063(3) 0.066(3) 0.065(3) 0.0035(17) 0.0258(18) -0.0019(18)
C8M 0.070(3) 0.078(3) 0.081(3) 0.0040(18) 0.016(2) 0.005(2)
C9M 0.070(3) 0.085(3) 0.099(3) -0.010(2) 0.017(3) 0.004(3)
C10M 0.051(2) 0.107(4) 0.080(3) 0.003(3) 0.0157(19) -0.001(3)
C11M 0.082(3) 0.089(4) 0.083(3) 0.016(3) 0.021(2) 0.009(3)
C12M 0.085(3) 0.070(3) 0.077(3) -0.0021(18) 0.020(3) 0.001(2)
Cl1M 0.0730(7) 0.1754(16) 0.0994(9) 0.0015(8) -0.0077(6) -0.0169(9)
C13M 0.0671(19) 0.0590(18) 0.0542(17) 0.0036(15) 0.0122(14) -0.0051(13)
C14M 0.0619(18) 0.0551(17) 0.0554(17) 0.0036(15) 0.0113(15) 0.0068(14)
C15M 0.074(3) 0.055(2) 0.079(2) 0.0017(18) 0.009(2) 0.0046(15)
C16M 0.062(3) 0.077(3) 0.108(3) -0.005(2) 0.007(2) 0.015(2)
C17M 0.068(3) 0.094(3) 0.098(3) 0.012(2) 0.023(2) 0.025(2)
C18M 0.075(3) 0.089(3) 0.082(3) 0.025(2) 0.026(3) 0.010(2)
C19M 0.064(2) 0.073(2) 0.064(2) 0.0066(18) 0.0083(16) 0.0005(17)

loop_
_atom_type_symbol
_atom_type_description
_atom_type_scat_dispersion_real
_atom_type_scat_dispersion_imag
_atom_type_scat_source
C C 0.0033 0.0016 'International Tables Vol C Tables 4.2.6.8 and 6.1.1.4'
H H 0.0000 0.0000 'International Tables Vol C Tables 4.2.6.8 and 6.1.1.4'
Cl Cl 0.1484 0.1585 'International Tables Vol C Tables 4.2.6.8 and 6.1.1.4'
O O 0.0106 0.0060 'International Tables Vol C Tables 4.2.6.8 and 6.1.1.4'

loop_
_geom_angle_atom_site_label_1
_geom_angle_atom_site_label_2
_geom_angle_atom_site_label_3
_geom_angle_site_symmetry_1
_geom_angle_site_symmetry_3
_geom_angle
O1M C1M C5M . . 125.0(3)
O1M C1M C2M . . 125.0(3)
C5M C1M C2M . . 110.0(3)
C1M C2M C3M . . 102.4(3)
C1M C2M C6M . . 116.3(4)
C3M C2M C6M . . 118.4(5)
C2M C3M C4M . . 105.8(4)
C5M C4M C3M . . 106.1(3)
C13M C5M C1M . . 120.3(3)
C13M C5M C4M . . 133.2(3)
C1M C5M C4M . . 106.3(3)
C7M C6M C2M . . 113.6(4)
C8M C7M C12M . . 115.8(5)
C8M C7M C6M . . 122.0(5)
C12M C7M C6M . . 122.2(5)
C7M C8M C9M . . 122.3(4)
C10M C9M C8M . . 120.2(4)
C9M C10M C11M . . 119.8(4)
C9M C10M Cl1M . . 122.3(5)
C11M C10M Cl1M . . 117.9(5)
C10M C11M C12M . . 119.1(5)
C7M C12M C11M . . 122.8(5)
C5M C13M C14M . . 131.1(3)
C19M C14M C15M . . 118.3(3)
C19M C14M C13M . . 123.7(3)
C15M C14M C13M . . 118.0(3)
C16M C15M C14M . . 120.9(4)
C17M C16M C15M . . 119.9(4)
C16M C17M C18M . . 120.3(4)
C17M C18M C19M . . 120.8(4)
C18M C19M C14M . . 119.8(3)
O1D C1D C5D . . 121.6(17)
O1D C1D C2D . . 120.0(19)
C5D C1D C2D . . 106.1(14)
C6D C2D C1D . . 106(2)
C6D C2D C3D . . 111(3)
C1D C2D C3D . . 107.0(17)
C2D C3D C4D . . 101.2(17)
C5D C4D C3D . . 103.1(16)
C13D C5D C1D . . 116.8(12)
C13D C5D C13D . 3_757 90.1(10)
C1D C5D C13D . 3_757 112.2(12)
C13D C5D C4D . . 123.1(13)
C1D C5D C4D . . 105.3(14)
C13D C5D C4D 3_757 . 108.0(14)
C7D C6D C2D . . 106(2)
C8D C7D C12D . . 122(2)
C8D C7D C6D . . 120(2)
C12D C7D C6D . . 118(2)
C9D C8D C7D . . 118(2)
C8D C9D C10D . . 121(2)
C9D C10D C11D . . 121(2)
C9D C10D Cl1D . . 119(2)
C11D C10D Cl1D . . 119(2)
C12D C11D C10D . . 119(2)
C11D C12D C7D . . 120(2)
C14D C13D C5D . . 122.7(12)
C14D C13D C5D . 3_757 120.1(12)
C5D C13D C5D . 3_757 89.9(10)
C19D C14D C15D . . 119.8(15)
C19D C14D C13D . . 123.2(14)
C15D C14D C13D . . 116.7(15)
C16D C15D C14D . . 124(2)
C15D C16D C17D . . 117(2)
C18D C17D C16D . . 119(2)
C17D C18D C19D . . 125(2)
C14D C19D C18D . . 115.2(17)

loop_
_geom_bond_atom_site_label_1
_geom_bond_atom_site_label_2
_geom_bond_site_symmetry_2
_geom_bond_distance
O1M C1M . 1.237(4)
C1M C5M . 1.468(4)
C1M C2M . 1.493(6)
C2M C3M . 1.508(5)
C2M C6M . 1.511(5)
C3M C4M . 1.514(6)
C4M C5M . 1.493(4)
C5M C13M . 1.342(4)
C6M C7M . 1.511(6)
C7M C8M . 1.376(6)
C7M C12M . 1.384(5)
C8M C9M . 1.394(6)
C9M C10M . 1.355(7)
C10M C11M . 1.372(8)
C10M Cl1M . 1.752(5)
C11M C12M . 1.393(6)
C13M C14M . 1.440(4)
C14M C19M . 1.380(4)
C14M C15M . 1.393(5)
C15M C16M . 1.374(6)
C16M C17M . 1.351(6)
C17M C18M . 1.368(5)
C18M C19M . 1.378(6)
O1D C1D . 1.238(19)
C1D C5D . 1.535(16)
C1D C2D . 1.552(19)
C2D C6D . 1.54(2)
C2D C3D . 1.561(19)
C3D C4D . 1.575(19)
C4D C5D . 1.543(17)
C5D C13D . 1.496(14)
C5D C13D 3_757 1.542(14)
C6D C7D . 1.470(18)
C7D C8D . 1.392(19)
C7D C12D . 1.392(19)
C8D C9D . 1.378(18)
C9D C10D . 1.383(18)
C10D C11D . 1.390(19)
C10D Cl1D . 1.696(18)
C11D C12D . 1.385(19)
C13D C14D . 1.463(14)
C13D C5D 3_757 1.542(14)
C14D C19D . 1.398(15)
C14D C15D . 1.400(17)
C15D C16D . 1.387(18)
C16D C17D . 1.395(19)
C17D C18D . 1.392(19)
C18D C19D . 1.399(17)
